data_4515098
loop_
_publ_author_name
'Sherstobitova, Tatiana'
'Maryunina, Kseniya'
'Tolstikov, Svyatoslav'
'Letyagin, Gleb'
'Romanenko, Galina'
'Nishihara, Sadafumi'
'Inoue, Katsuya'

_publ_section_title
;
 Ligand Structure Effects on Molecular Assembly and Magnetic Properties of
 Copper(II) Complexes with 3-Pyridyl-Substituted Nitronyl Nitroxide
 Derivatives
;
_journal_issue 17
_journal_name_full 'ACS Omega'
_journal_page_first 17160
_journal_paper_doi 10.1021/acsomega.9b01575
_journal_volume 4
_journal_year 2019
_chemical_formula_sum 'C13.5 H9 Br0.5 Cu0.75 F9 N1.5 O4'
_chemical_formula_weight 514.83
_space_group_crystal_system triclinic
_space_group_IT_number 2
_space_group_name_Hall '-P 1'
_space_group_name_H-M_alt 'P -1'
_symmetry_space_group_name_Hall '-P 1'
_symmetry_space_group_name_H-M 'P -1'
_atom_sites_solution_hydrogens geom
_audit_creation_method SHELXL-2018/3
_cell_angle_alpha 75.169(7)
_cell_angle_beta 79.992(7)
_cell_angle_gamma 89.769(7)
_cell_formula_units_Z 4
_cell_length_a 11.8170(18)
_cell_length_b 12.746(2)
_cell_length_c 13.058(2)
_cell_measurement_reflns_used 9957
_cell_measurement_temperature 296(2)
_cell_measurement_theta_max 28.14
_cell_measurement_theta_min 2.94
_cell_volume 1870.6(5)
_computing_cell_refinement 'Bruker SAINT'
_computing_data_collection 'Bruker APEX2'
_computing_data_reduction 'Bruker SAINT'
_computing_molecular_graphics 'Bruker SHELXTL'
_computing_publication_material 'Bruker SHELXTL'
_computing_structure_refinement 'SHELXL-2018/3 (Sheldrick, 2018)'
_computing_structure_solution 'SHELXT 2014/5 (Sheldrick, 2014)'
_diffrn_ambient_temperature 296(2)
_diffrn_measured_fraction_theta_full 0.999
_diffrn_measured_fraction_theta_max 0.996
_diffrn_measurement_device_type 'Bruker APEX-II CCD'
_diffrn_measurement_method '\f and \w scans'
_diffrn_radiation_type MoK\a
_diffrn_radiation_wavelength 0.71073
_diffrn_reflns_av_R_equivalents 0.0261
_diffrn_reflns_av_unetI/netI 0.0260
_diffrn_reflns_Laue_measured_fraction_full 0.999
_diffrn_reflns_Laue_measured_fraction_max 0.996
_diffrn_reflns_limit_h_max 15
_diffrn_reflns_limit_h_min -15
_diffrn_reflns_limit_k_max 17
_diffrn_reflns_limit_k_min -17
_diffrn_reflns_limit_l_max 17
_diffrn_reflns_limit_l_min -17
_diffrn_reflns_number 37808
_diffrn_reflns_point_group_measured_fraction_full 0.999
_diffrn_reflns_point_group_measured_fraction_max 0.996
_diffrn_reflns_theta_full 25.242
_diffrn_reflns_theta_max 28.355
_diffrn_reflns_theta_min 2.805
_exptl_absorpt_coefficient_mu 2.067
_exptl_absorpt_correction_T_max 0.852
_exptl_absorpt_correction_T_min 0.558
_exptl_absorpt_correction_type multi-scan
_exptl_absorpt_process_details SADABS
_exptl_crystal_colour red
_exptl_crystal_density_diffrn 1.828
_exptl_crystal_description block
_exptl_crystal_F_000 1011
_exptl_crystal_size_max 0.320
_exptl_crystal_size_mid 0.200
_exptl_crystal_size_min 0.080
_refine_diff_density_max 0.571
_refine_diff_density_min -0.729
_refine_diff_density_rms 0.051
_refine_ls_extinction_method none
_refine_ls_goodness_of_fit_ref 1.011
_refine_ls_hydrogen_treatment constr
_refine_ls_matrix_type full
_refine_ls_number_parameters 664
_refine_ls_number_reflns 9319
_refine_ls_number_restraints 0
_refine_ls_restrained_S_all 1.011
_refine_ls_R_factor_all 0.0609
_refine_ls_R_factor_gt 0.0364
_refine_ls_shift/su_max 0.001
_refine_ls_shift/su_mean 0.000
_refine_ls_structure_factor_coef Fsqd
_refine_ls_weighting_details 'w=1/[\s^2^(Fo^2^)+(0.0400P)^2^+0.9715P] where P=(Fo^2^+2Fc^2^)/3'
_refine_ls_weighting_scheme calc
_refine_ls_wR_factor_gt 0.0836
_refine_ls_wR_factor_ref 0.0945
_reflns_Friedel_coverage 0.000
_reflns_number_gt 6805
_reflns_number_total 9319
_reflns_threshold_expression 'I > 2\s(I)'
_cod_data_source_file 1916626.cif
_cod_data_source_block qqq
_cod_original_formula_sum 'C13.50 H9 Br0.50 Cu0.75 F9 N1.50 O4'
_cod_database_code 4515098
_shelx_shelxl_version_number 2018/3
_shelx_space_group_comment
; 
The symmetry employed for this shelxl refinement is uniquely defined 
by the following loop, which should always be used as a source of 
symmetry information in preference to the above space-group names. 
They are only intended as comments. 
;
_shelx_estimated_absorpt_t_min 0.558
_shelx_estimated_absorpt_t_max 0.852

loop_
_space_group_symop_operation_xyz
'x, y, z'
'-x, -y, -z'

loop_
_atom_site_label
_atom_site_type_symbol
_atom_site_fract_x
_atom_site_fract_y
_atom_site_fract_z
_atom_site_U_iso_or_equiv
_atom_site_adp_type
_atom_site_occupancy
_atom_site_site_symmetry_order
_atom_site_calc_flag
_atom_site_refinement_flags_posn
_atom_site_refinement_flags_adp
_atom_site_refinement_flags_occupancy
_atom_site_disorder_assembly
_atom_site_disorder_group
Cu1 Cu 0.67792(2) 0.18178(2) 0.54251(2) 0.04073(8) Uani 1 1 d . . . . .
O1 O 0.80690(15) 0.10184(14) 0.44754(16) 0.0588(5) Uani 1 1 d . . . . .
C1 C 0.9839(3) 0.0971(3) 0.3350(3) 0.0750(9) Uani 1 1 d . . . . .
F1 F 0.9980(12) 0.1127(14) 0.2314(10) 0.117(6) Uani 0.5 1 d . . P A 1
F2 F 1.0825(12) 0.1249(15) 0.3508(18) 0.124(6) Uani 0.5 1 d . . P A 1
F3 F 0.9754(15) -0.0090(14) 0.3801(16) 0.137(6) Uani 0.5 1 d . . P A 1
F1A F 1.0208(13) 0.1416(15) 0.2340(11) 0.145(6) Uani 0.5 1 d . . P A 2
F2A F 1.0671(12) 0.1044(17) 0.3862(18) 0.144(7) Uani 0.5 1 d . . P A 2
F3A F 0.9526(14) 0.0003(12) 0.3399(14) 0.115(5) Uani 0.5 1 d . . P A 2
C2 C 0.8829(2) 0.1585(2) 0.3802(2) 0.0536(6) Uani 1 1 d . . . . .
C3 C 0.8880(2) 0.2726(2) 0.3400(2) 0.0580(7) Uani 1 1 d . . . . .
H3A H 0.954341 0.305624 0.293573 0.070 Uiso 1 1 calc R U . . .
C4 C 0.8011(2) 0.3370(2) 0.36558(19) 0.0487(6) Uani 1 1 d . . . . .
C5 C 0.8158(3) 0.4602(3) 0.3175(3) 0.0796(10) Uani 1 1 d . . . . .
F4 F 0.7358(2) 0.4955(2) 0.2605(2) 0.1395(11) Uani 1 1 d . . . . .
F5 F 0.8065(3) 0.51042(17) 0.3947(3) 0.1317(10) Uani 1 1 d . . . . .
F6 F 0.91700(19) 0.49108(16) 0.2561(2) 0.1122(8) Uani 1 1 d . . . . .
O2 O 0.70282(13) 0.31111(12) 0.42501(13) 0.0466(4) Uani 1 1 d . . . . .
O3 O 0.64834(14) 0.05955(13) 0.66615(12) 0.0476(4) Uani 1 1 d . . . . .
C6 C 0.6702(3) -0.0678(2) 0.8232(2) 0.0574(7) Uani 1 1 d . . . . .
F7 F 0.6614(12) -0.1503(9) 0.7810(9) 0.092(4) Uani 0.5 1 d . . P B 1
F8 F 0.7508(9) -0.1005(10) 0.8835(9) 0.078(2) Uani 0.5 1 d . . P B 1
F9 F 0.5816(8) -0.0713(10) 0.8729(10) 0.124(4) Uani 0.5 1 d . . P B 1
F7A F 0.6865(12) -0.1455(8) 0.7775(10) 0.097(4) Uani 0.5 1 d . . P B 2
F8A F 0.7096(10) -0.0809(10) 0.9123(9) 0.114(4) Uani 0.5 1 d . . P B 2
F9A F 0.5474(8) -0.0620(8) 0.8688(7) 0.0763(19) Uani 0.5 1 d . . P B 2
C7 C 0.7063(2) 0.03995(18) 0.74075(17) 0.0418(5) Uani 1 1 d . . . . .
C8 C 0.7935(2) 0.1017(2) 0.7563(2) 0.0498(6) Uani 1 1 d . . . . .
H8A H 0.830174 0.075428 0.814733 0.060 Uiso 1 1 calc R U . . .
C9 C 0.8282(2) 0.2027(2) 0.6864(2) 0.0510(6) Uani 1 1 d . . . . .
C10 C 0.9202(4) 0.2712(3) 0.7127(4) 0.0871(11) Uani 1 1 d . . . . .
F10 F 0.9846(14) 0.3216(18) 0.6280(11) 0.209(9) Uani 0.5 1 d . . P C 1
F11 F 0.9826(14) 0.2185(12) 0.7721(15) 0.166(6) Uani 0.5 1 d . . P C 1
F12 F 0.8678(13) 0.3420(14) 0.7561(18) 0.203(8) Uani 0.5 1 d . . P C 1
F10A F 1.0206(7) 0.2674(13) 0.6555(13) 0.143(5) Uani 0.5 1 d . . P C 2
F11A F 0.9299(12) 0.2405(11) 0.8154(9) 0.131(6) Uani 0.5 1 d . . P C 2
F12A F 0.8971(11) 0.3726(7) 0.6912(14) 0.131(5) Uani 0.5 1 d . . P C 2
O4 O 0.79182(16) 0.24723(14) 0.60282(15) 0.0591(5) Uani 1 1 d . . . . .
O1S O 0.53987(12) 0.13537(11) 0.49989(11) 0.0379(3) Uani 1 1 d . . . . .
N1S N 0.48933(15) 0.20600(13) 0.43333(13) 0.0344(4) Uani 1 1 d . . . . .
C1S C 0.3834(2) 0.26000(18) 0.47129(18) 0.0426(5) Uani 1 1 d . . . . .
C2S C 0.3951(3) 0.2890(3) 0.5742(2) 0.0705(8) Uani 1 1 d . . . . .
H2SA H 0.327162 0.323680 0.598637 0.106 Uiso 1 1 calc R U . . .
H2SB H 0.404591 0.224175 0.628224 0.106 Uiso 1 1 calc R U . . .
H2SC H 0.460899 0.337625 0.561152 0.106 Uiso 1 1 calc R U . . .
C3S C 0.2842(2) 0.1762(2) 0.4922(2) 0.0603(7) Uani 1 1 d . . . . .
H3SA H 0.213465 0.206564 0.516958 0.090 Uiso 1 1 calc R U . . .
H3SB H 0.279294 0.156686 0.426755 0.090 Uiso 1 1 calc R U . . .
H3SC H 0.297699 0.112623 0.546031 0.090 Uiso 1 1 calc R U . . .
C4S C 0.3833(2) 0.35768(18) 0.3711(2) 0.0478(5) Uani 1 1 d . . . . .
C5S C 0.4451(3) 0.4606(2) 0.3760(3) 0.0738(9) Uani 1 1 d . . . . .
H5SA H 0.400956 0.490333 0.430101 0.111 Uiso 1 1 calc R U . . .
H5SB H 0.519628 0.443349 0.393779 0.111 Uiso 1 1 calc R U . . .
H5SC H 0.453508 0.512809 0.307345 0.111 Uiso 1 1 calc R U . . .
C6S C 0.2661(3) 0.3828(3) 0.3391(3) 0.0739(9) Uani 1 1 d . . . . .
H6SA H 0.217842 0.408843 0.393693 0.111 Uiso 1 1 calc R U . . .
H6SB H 0.275533 0.437373 0.271840 0.111 Uiso 1 1 calc R U . . .
H6SC H 0.231022 0.317975 0.331631 0.111 Uiso 1 1 calc R U . . .
N2S N 0.45799(17) 0.31695(14) 0.28493(14) 0.0426(4) Uani 1 1 d . . . . .
O2S O 0.46321(18) 0.36092(15) 0.18553(14) 0.0650(5) Uani 1 1 d . . . . .
C7S C 0.52123(18) 0.23352(16) 0.32609(16) 0.0369(4) Uani 1 1 d . . . . .
C8S C 0.60590(19) 0.18059(18) 0.26405(17) 0.0398(5) Uani 1 1 d . . . . .
C9S C 0.6753(2) 0.2369(2) 0.1684(2) 0.0573(6) Uani 1 1 d . . . . .
H9SA H 0.670356 0.311498 0.142365 0.069 Uiso 1 1 calc R U . . .
C10S C 0.7511(3) 0.1800(3) 0.1132(2) 0.0696(8) Uani 1 1 d . . . . .
H10A H 0.799238 0.214989 0.049285 0.084 Uiso 1 1 calc R U . . .
C11S C 0.7535(2) 0.0702(3) 0.1552(2) 0.0622(7) Uani 1 1 d . . . . .
BrS Br 0.85710(4) -0.01068(4) 0.08049(3) 0.10316(16) Uani 1 1 d . . . . .
N3S N 0.6895(2) 0.01340(19) 0.24482(19) 0.0595(6) Uani 1 1 d . . . . .
C12S C 0.6169(2) 0.06912(19) 0.29845(19) 0.0471(5) Uani 1 1 d . . . . .
H12A H 0.570920 0.031299 0.362518 0.057 Uiso 1 1 calc R U . . .
Cu2 Cu 0.500000 0.500000 0.000000 0.04295(10) Uani 1 2 d S . P . .
O5 O 0.46750(15) 0.61873(14) 0.06495(14) 0.0515(4) Uani 1 1 d . . . . .
C11 C 0.4887(3) 0.7686(2) 0.1308(2) 0.0675(8) Uani 1 1 d . . . . .
F13 F 0.4336(14) 0.7156(12) 0.2220(10) 0.116(5) Uani 0.5 1 d . . P D 1
F14 F 0.5655(16) 0.8279(17) 0.1486(18) 0.132(6) Uani 0.5 1 d . . P D 1
F15 F 0.4252(14) 0.8301(10) 0.0744(8) 0.082(4) Uani 0.5 1 d . . P D 1
F13A F 0.4311(10) 0.7316(11) 0.2355(10) 0.0747(19) Uani 0.5 1 d . . P D 2
F14A F 0.5655(12) 0.8472(15) 0.1323(17) 0.096(3) Uani 0.5 1 d . . P D 2
F15A F 0.4051(15) 0.8157(12) 0.0781(11) 0.099(4) Uani 0.5 1 d . . P D 2
C12 C 0.5422(2) 0.68052(19) 0.07940(18) 0.0491(6) Uani 1 1 d . . . . .
C13 C 0.6595(2) 0.6756(2) 0.0557(2) 0.0575(7) Uani 1 1 d . . . . .
H13A H 0.705695 0.727895 0.068701 0.069 Uiso 1 1 calc R U . . .
C14 C 0.7104(2) 0.5952(2) 0.0130(2) 0.0521(6) Uani 1 1 d . . . . .
C15 C 0.8413(3) 0.5952(4) -0.0159(3) 0.0851(10) Uani 1 1 d . . . . .
F16 F 0.8796(11) 0.4979(16) 0.0035(17) 0.144(7) Uani 0.5 1 d . . P E 1
F17 F 0.8671(16) 0.6513(12) -0.1242(16) 0.132(5) Uani 0.5 1 d . . P E 1
F18 F 0.894(2) 0.6556(16) 0.037(2) 0.103(4) Uani 0.5 1 d . . P E 1
F16A F 0.8767(14) 0.5009(17) 0.0353(15) 0.121(6) Uani 0.5 1 d . . P E 2
F17A F 0.8784(14) 0.5994(12) -0.1142(13) 0.120(4) Uani 0.5 1 d . . P E 2
F18A F 0.894(2) 0.666(2) 0.010(2) 0.148(8) Uani 0.5 1 d . . P E 2
O6 O 0.66223(14) 0.51780(14) -0.00772(14) 0.0519(4) Uani 1 1 d . . . . .

loop_
_atom_site_aniso_label
_atom_site_aniso_U_11
_atom_site_aniso_U_22
_atom_site_aniso_U_33
_atom_site_aniso_U_23
_atom_site_aniso_U_13
_atom_site_aniso_U_12
Cu1 0.04025(15) 0.04153(15) 0.03478(14) 0.00194(11) -0.00912(11) -0.00756(11)
O1 0.0462(10) 0.0486(10) 0.0743(13) -0.0099(9) -0.0001(9) -0.0026(8)
C1 0.0432(16) 0.087(2) 0.095(3) -0.030(2) -0.0027(17) 0.0026(15)
F1 0.089(5) 0.198(15) 0.098(8) -0.093(10) -0.028(6) 0.048(7)
F2 0.040(3) 0.187(9) 0.186(14) -0.121(10) -0.020(5) 0.010(4)
F3 0.100(10) 0.084(6) 0.189(13) -0.006(6) 0.035(7) 0.033(6)
F1A 0.137(10) 0.132(7) 0.126(11) -0.020(7) 0.066(7) 0.026(6)
F2A 0.062(7) 0.233(13) 0.171(13) -0.089(9) -0.057(8) 0.065(8)
F3A 0.072(4) 0.090(9) 0.196(14) -0.082(10) 0.007(6) 0.013(5)
C2 0.0403(13) 0.0620(16) 0.0604(16) -0.0189(13) -0.0090(12) -0.0013(11)
C3 0.0431(14) 0.0667(17) 0.0548(15) -0.0070(12) 0.0040(11) -0.0135(12)
C4 0.0490(14) 0.0488(13) 0.0417(13) 0.0002(10) -0.0074(10) -0.0139(11)
C5 0.075(2) 0.0611(19) 0.081(2) 0.0115(17) 0.0015(18) -0.0217(16)
F4 0.1054(18) 0.1003(17) 0.158(2) 0.0709(16) -0.0321(17) -0.0052(13)
F5 0.161(2) 0.0607(13) 0.160(2) -0.0353(15) 0.0193(19) -0.0221(14)
F6 0.0906(15) 0.0755(12) 0.1295(19) 0.0177(12) 0.0251(13) -0.0345(11)
O2 0.0422(9) 0.0436(8) 0.0448(9) 0.0043(7) -0.0065(7) -0.0069(7)
O3 0.0521(10) 0.0481(9) 0.0379(8) 0.0034(7) -0.0171(7) -0.0117(7)
C6 0.0721(19) 0.0532(16) 0.0437(14) 0.0008(11) -0.0211(14) -0.0084(14)
F7 0.147(7) 0.056(4) 0.077(5) 0.005(3) -0.058(6) -0.037(4)
F8 0.089(4) 0.063(3) 0.074(6) 0.020(3) -0.046(4) -0.005(3)
F9 0.068(6) 0.111(5) 0.126(6) 0.050(4) 0.042(4) 0.030(4)
F7A 0.141(7) 0.036(3) 0.101(6) -0.017(3) 0.014(4) -0.006(4)
F8A 0.178(12) 0.096(7) 0.061(5) 0.027(4) -0.073(6) -0.053(7)
F9A 0.065(5) 0.082(4) 0.061(3) 0.004(3) 0.011(3) -0.016(4)
C7 0.0493(13) 0.0405(11) 0.0348(11) -0.0062(9) -0.0104(10) 0.0013(9)
C8 0.0551(15) 0.0488(13) 0.0489(14) -0.0099(10) -0.0229(11) 0.0028(11)
C9 0.0485(14) 0.0518(14) 0.0560(15) -0.0145(12) -0.0174(12) -0.0054(11)
C10 0.090(3) 0.071(2) 0.105(3) -0.011(2) -0.049(2) -0.023(2)
F10 0.141(12) 0.256(16) 0.189(10) 0.056(11) -0.087(10) -0.143(11)
F11 0.149(10) 0.133(7) 0.232(18) 0.004(11) -0.153(12) -0.035(8)
F12 0.216(11) 0.150(13) 0.31(2) -0.153(14) -0.093(13) -0.020(9)
F10A 0.044(3) 0.213(12) 0.192(12) -0.095(11) -0.014(5) -0.032(4)
F11A 0.177(12) 0.135(10) 0.093(4) -0.022(4) -0.070(6) -0.069(9)
F12A 0.123(7) 0.052(3) 0.242(13) -0.031(5) -0.107(8) -0.013(4)
O4 0.0622(11) 0.0550(10) 0.0551(11) 0.0014(8) -0.0201(9) -0.0207(8)
O1S 0.0389(8) 0.0351(7) 0.0349(8) 0.0031(6) -0.0119(6) -0.0036(6)
N1S 0.0367(9) 0.0319(8) 0.0322(9) -0.0019(7) -0.0098(7) -0.0008(7)
C1S 0.0451(13) 0.0418(12) 0.0399(12) -0.0087(9) -0.0083(10) 0.0065(9)
C2S 0.101(2) 0.0691(18) 0.0502(16) -0.0275(14) -0.0182(16) 0.0230(17)
C3S 0.0407(13) 0.0619(16) 0.0671(17) -0.0007(13) -0.0038(12) 0.0003(12)
C4S 0.0582(15) 0.0362(11) 0.0480(13) -0.0073(10) -0.0125(11) 0.0093(10)
C5S 0.107(3) 0.0391(14) 0.076(2) -0.0153(13) -0.0173(18) -0.0019(15)
C6S 0.072(2) 0.078(2) 0.0702(19) -0.0095(16) -0.0251(16) 0.0342(16)
N2S 0.0537(12) 0.0345(9) 0.0363(10) 0.0004(7) -0.0133(8) 0.0021(8)
O2S 0.0867(14) 0.0583(11) 0.0403(10) 0.0089(8) -0.0180(9) 0.0116(10)
C7S 0.0400(11) 0.0332(10) 0.0340(11) -0.0009(8) -0.0092(9) -0.0031(8)
C8S 0.0406(12) 0.0441(12) 0.0325(11) -0.0051(9) -0.0080(9) -0.0011(9)
C9S 0.0591(16) 0.0595(15) 0.0419(13) 0.0011(11) 0.0000(11) -0.0039(12)
C10S 0.0589(17) 0.098(2) 0.0420(15) -0.0111(15) 0.0072(12) 0.0010(16)
C11S 0.0510(15) 0.092(2) 0.0523(16) -0.0337(15) -0.0113(13) 0.0160(14)
BrS 0.0839(3) 0.1562(4) 0.0896(3) -0.0724(3) -0.0099(2) 0.0419(3)
N3S 0.0607(14) 0.0639(14) 0.0573(14) -0.0228(11) -0.0094(11) 0.0158(11)
C12S 0.0488(13) 0.0479(13) 0.0422(12) -0.0095(10) -0.0050(10) 0.0040(10)
Cu2 0.0360(2) 0.0448(2) 0.0481(2) -0.01372(17) -0.00524(16) 0.00936(16)
O5 0.0494(10) 0.0500(9) 0.0547(10) -0.0175(8) -0.0026(8) 0.0098(8)
C11 0.101(3) 0.0502(16) 0.0489(16) -0.0146(14) -0.0061(16) 0.0073(16)
F13 0.229(10) 0.057(4) 0.045(4) -0.024(3) 0.039(4) 0.019(4)
F14 0.195(11) 0.091(10) 0.138(9) -0.072(9) -0.040(7) -0.012(6)
F15 0.139(9) 0.046(3) 0.049(4) -0.004(3) 0.004(4) 0.030(4)
F13A 0.117(5) 0.066(5) 0.043(3) -0.027(3) 0.000(3) 0.026(3)
F14A 0.103(6) 0.055(4) 0.134(7) -0.044(4) 0.001(5) -0.010(3)
F15A 0.114(6) 0.092(8) 0.114(8) -0.050(6) -0.052(6) 0.059(6)
C12 0.0680(17) 0.0402(12) 0.0344(12) -0.0028(9) -0.0067(11) 0.0020(11)
C13 0.0629(17) 0.0480(14) 0.0580(16) -0.0045(12) -0.0146(13) -0.0064(12)
C14 0.0424(13) 0.0598(15) 0.0444(13) 0.0042(11) -0.0078(10) -0.0001(11)
C15 0.0479(18) 0.110(3) 0.091(3) -0.018(2) -0.0091(19) -0.009(2)
F16 0.033(4) 0.129(10) 0.29(2) -0.085(12) -0.026(7) 0.018(4)
F17 0.069(6) 0.181(12) 0.105(5) 0.011(8) 0.027(4) -0.022(7)
F18 0.064(5) 0.112(6) 0.131(8) -0.018(5) -0.034(5) -0.022(4)
F16A 0.065(5) 0.157(13) 0.137(6) -0.025(6) -0.031(4) 0.045(5)
F17A 0.056(3) 0.202(14) 0.082(6) -0.021(8) 0.019(3) -0.008(8)
F18A 0.061(6) 0.217(17) 0.186(19) -0.088(13) -0.019(8) -0.033(9)
O6 0.0377(9) 0.0583(10) 0.0580(10) -0.0140(8) -0.0056(8) 0.0089(8)

loop_
_atom_type_symbol
_atom_type_description
_atom_type_scat_dispersion_real
_atom_type_scat_dispersion_imag
_atom_type_scat_source
C C 0.0033 0.0016 'International Tables Vol C Tables 4.2.6.8 and 6.1.1.4'
H H 0.0000 0.0000 'International Tables Vol C Tables 4.2.6.8 and 6.1.1.4'
N N 0.0061 0.0033 'International Tables Vol C Tables 4.2.6.8 and 6.1.1.4'
O O 0.0106 0.0060 'International Tables Vol C Tables 4.2.6.8 and 6.1.1.4'
F F 0.0171 0.0103 'International Tables Vol C Tables 4.2.6.8 and 6.1.1.4'
Cu Cu 0.3201 1.2651 'International Tables Vol C Tables 4.2.6.8 and 6.1.1.4'
Br Br -0.2901 2.4595 'International Tables Vol C Tables 4.2.6.8 and 6.1.1.4'

loop_
_geom_angle_atom_site_label_1
_geom_angle_atom_site_label_2
_geom_angle_atom_site_label_3
_geom_angle
_geom_angle_site_symmetry_1
_geom_angle_site_symmetry_3
O3 Cu1 O2 175.81(8) . .
O3 Cu1 O1S 87.58(6) . .
O2 Cu1 O1S 93.18(6) . .
O3 Cu1 O4 92.25(7) . .
O2 Cu1 O4 86.07(7) . .
O1S Cu1 O4 166.91(8) . .
O3 Cu1 O1 95.14(7) . .
O2 Cu1 O1 88.82(7) . .
O1S Cu1 O1 98.71(7) . .
O4 Cu1 O1 94.34(8) . .
C2 O1 Cu1 118.62(17) . .
F3A C1 F1A 105.3(11) . .
F3A C1 F2A 114.4(11) . .
F1A C1 F2A 107.6(13) . .
F2 C1 F1 103.7(12) . .
F2 C1 F3 103.0(11) . .
F1 C1 F3 108.4(11) . .
F3A C1 C2 111.1(8) . .
F2 C1 C2 114.5(7) . .
F1A C1 C2 111.1(8) . .
F2A C1 C2 107.3(8) . .
F1 C1 C2 113.2(7) . .
F3 C1 C2 113.2(9) . .
O1 C2 C3 127.5(2) . .
O1 C2 C1 115.7(3) . .
C3 C2 C1 116.8(3) . .
C4 C3 C2 123.5(2) . .
C4 C3 H3A 118.3 . .
C2 C3 H3A 118.3 . .
O2 C4 C3 129.8(2) . .
O2 C4 C5 111.0(2) . .
C3 C4 C5 119.2(2) . .
F4 C5 F5 107.5(4) . .
F4 C5 F6 108.4(3) . .
F5 C5 F6 106.4(3) . .
F4 C5 C4 110.8(3) . .
F5 C5 C4 110.2(3) . .
F6 C5 C4 113.2(3) . .
C4 O2 Cu1 121.43(15) . .
C7 O3 Cu1 124.27(14) . .
F7A C6 F8A 115.7(8) . .
F9 C6 F7 100.8(10) . .
F9 C6 F8 112.7(8) . .
F7 C6 F8 101.6(7) . .
F7A C6 F9A 111.5(8) . .
F8A C6 F9A 97.3(6) . .
F9 C6 C7 115.2(7) . .
F7A C6 C7 109.6(6) . .
F8A C6 C7 114.7(6) . .
F7 C6 C7 114.2(5) . .
F8 C6 C7 111.2(6) . .
F9A C6 C7 107.2(5) . .
O3 C7 C8 129.1(2) . .
O3 C7 C6 112.7(2) . .
C8 C7 C6 118.2(2) . .
C7 C8 C9 121.3(2) . .
C7 C8 H8A 119.4 . .
C9 C8 H8A 119.4 . .
O4 C9 C8 127.4(2) . .
O4 C9 C10 113.9(2) . .
C8 C9 C10 118.7(2) . .
F11 C10 F10 107.0(9) . .
F11 C10 F12 110.2(10) . .
F10 C10 F12 107.5(11) . .
F12A C10 F10A 105.1(9) . .
F12A C10 F11A 107.4(9) . .
F10A C10 F11A 108.0(8) . .
F11 C10 C9 114.5(7) . .
F10 C10 C9 110.1(7) . .
F12 C10 C9 107.3(6) . .
F12A C10 C9 111.4(5) . .
F10A C10 C9 112.3(6) . .
F11A C10 C9 112.3(6) . .
C9 O4 Cu1 124.97(16) . .
N1S O1S Cu1 118.87(11) . .
O1S N1S C7S 124.81(18) . .
O1S N1S C1S 121.85(16) . .
C7S N1S C1S 113.25(16) . .
N1S C1S C2S 109.4(2) . .
N1S C1S C3S 105.75(18) . .
C2S C1S C3S 110.3(2) . .
N1S C1S C4S 100.29(17) . .
C2S C1S C4S 115.8(2) . .
C3S C1S C4S 114.3(2) . .
C1S C2S H2SA 109.5 . .
C1S C2S H2SB 109.5 . .
H2SA C2S H2SB 109.5 . .
C1S C2S H2SC 109.5 . .
H2SA C2S H2SC 109.5 . .
H2SB C2S H2SC 109.5 . .
C1S C3S H3SA 109.5 . .
C1S C3S H3SB 109.5 . .
H3SA C3S H3SB 109.5 . .
C1S C3S H3SC 109.5 . .
H3SA C3S H3SC 109.5 . .
H3SB C3S H3SC 109.5 . .
N2S C4S C6S 108.9(2) . .
N2S C4S C5S 105.8(2) . .
C6S C4S C5S 110.9(2) . .
N2S C4S C1S 100.90(17) . .
C6S C4S C1S 115.3(2) . .
C5S C4S C1S 114.0(2) . .
C4S C5S H5SA 109.5 . .
C4S C5S H5SB 109.5 . .
H5SA C5S H5SB 109.5 . .
C4S C5S H5SC 109.5 . .
H5SA C5S H5SC 109.5 . .
H5SB C5S H5SC 109.5 . .
C4S C6S H6SA 109.5 . .
C4S C6S H6SB 109.5 . .
H6SA C6S H6SB 109.5 . .
C4S C6S H6SC 109.5 . .
H6SA C6S H6SC 109.5 . .
H6SB C6S H6SC 109.5 . .
O2S N2S C7S 125.0(2) . .
O2S N2S C4S 122.57(18) . .
C7S N2S C4S 112.39(17) . .
N1S C7S N2S 108.12(19) . .
N1S C7S C8S 126.23(18) . .
N2S C7S C8S 125.61(19) . .
C12S C8S C9S 117.9(2) . .
C12S C8S C7S 119.6(2) . .
C9S C8S C7S 122.5(2) . .
C10S C9S C8S 118.7(3) . .
C10S C9S H9SA 120.6 . .
C8S C9S H9SA 120.6 . .
C11S C10S C9S 117.8(3) . .
C11S C10S H10A 121.1 . .
C9S C10S H10A 121.1 . .
N3S C11S C10S 125.7(3) . .
N3S C11S BrS 115.5(2) . .
C10S C11S BrS 118.8(2) . .
C11S N3S C12S 116.2(2) . .
N3S C12S C8S 123.7(2) . .
N3S C12S H12A 118.2 . .
C8S C12S H12A 118.2 . .
O6 Cu2 O6 180.0 . 2_665
O6 Cu2 O5 87.39(7) . 2_665
O6 Cu2 O5 92.61(7) 2_665 2_665
O6 Cu2 O5 92.61(7) . .
O6 Cu2 O5 87.39(7) 2_665 .
O5 Cu2 O5 180.0 2_665 .
C12 O5 Cu2 124.84(16) . .
F15 C11 F14 108.1(13) . .
F15 C11 F13 112.7(9) . .
F14 C11 F13 107.1(13) . .
F15A C11 F14A 108.8(12) . .
F15A C11 F13A 102.7(8) . .
F14A C11 F13A 105.7(10) . .
F15 C11 C12 113.4(7) . .
F14 C11 C12 111.4(9) . .
F13 C11 C12 104.0(7) . .
F15A C11 C12 109.7(7) . .
F14A C11 C12 114.0(6) . .
F13A C11 C12 115.2(6) . .
O5 C12 C13 127.7(2) . .
O5 C12 C11 112.2(3) . .
C13 C12 C11 120.1(3) . .
C12 C13 C14 121.6(2) . .
C12 C13 H13A 119.2 . .
C14 C13 H13A 119.2 . .
O6 C14 C13 127.9(2) . .
O6 C14 C15 112.3(3) . .
C13 C14 C15 119.8(3) . .
F18A C15 F17A 109.1(16) . .
F18A C15 F16A 105.9(13) . .
F17A C15 F16A 103.0(12) . .
F16 C15 F18 109.3(12) . .
F16 C15 F17 113.1(13) . .
F18 C15 F17 105.3(13) . .
F18A C15 C14 115.1(15) . .
F17A C15 C14 113.8(8) . .
F16 C15 C14 112.4(6) . .
F16A C15 C14 108.9(8) . .
F18 C15 C14 111.8(12) . .
F17 C15 C14 104.7(8) . .
C14 O6 Cu2 124.82(16) . .

loop_
_geom_bond_atom_site_label_1
_geom_bond_atom_site_label_2
_geom_bond_distance
_geom_bond_site_symmetry_2
Cu1 O3 1.9174(15) .
Cu1 O2 1.9261(15) .
Cu1 O1S 1.9527(14) .
Cu1 O4 1.9599(17) .
Cu1 O1 2.2083(19) .
O1 C2 1.228(3) .
C1 F3A 1.272(15) .
C1 F2 1.284(13) .
C1 F1A 1.293(15) .
C1 F2A 1.297(15) .
C1 F1 1.296(12) .
C1 F3 1.327(18) .
C1 C2 1.539(4) .
C2 C3 1.412(4) .
C3 C4 1.362(4) .
C3 H3A 0.9300 .
C4 O2 1.272(3) .
C4 C5 1.533(4) .
C5 F4 1.312(4) .
C5 F5 1.315(5) .
C5 F6 1.318(4) .
O3 C7 1.260(3) .
C6 F9 1.125(10) .
C6 F7A 1.280(10) .
C6 F8A 1.299(12) .
C6 F7 1.318(11) .
C6 F8 1.339(11) .
C6 F9A 1.478(9) .
C6 C7 1.521(3) .
C7 C8 1.373(3) .
C8 C9 1.389(3) .
C8 H8A 0.9300 .
C9 O4 1.241(3) .
C9 C10 1.534(4) .
C10 F11 1.234(12) .
C10 F10 1.251(13) .
C10 F12 1.286(15) .
C10 F12A 1.289(10) .
C10 F10A 1.295(10) .
C10 F11A 1.323(11) .
O1S N1S 1.303(2) .
N1S C7S 1.339(3) .
N1S C1S 1.496(3) .
C1S C2S 1.510(3) .
C1S C3S 1.530(3) .
C1S C4S 1.558(3) .
C2S H2SA 0.9600 .
C2S H2SB 0.9600 .
C2S H2SC 0.9600 .
C3S H3SA 0.9600 .
C3S H3SB 0.9600 .
C3S H3SC 0.9600 .
C4S N2S 1.505(3) .
C4S C6S 1.525(4) .
C4S C5S 1.525(4) .
C5S H5SA 0.9600 .
C5S H5SB 0.9600 .
C5S H5SC 0.9600 .
C6S H6SA 0.9600 .
C6S H6SB 0.9600 .
C6S H6SC 0.9600 .
N2S O2S 1.266(2) .
N2S C7S 1.349(3) .
C7S C8S 1.451(3) .
C8S C12S 1.389(3) .
C8S C9S 1.392(3) .
C9S C10S 1.373(4) .
C9S H9SA 0.9300 .
C10S C11S 1.369(4) .
C10S H10A 0.9300 .
C11S N3S 1.314(4) .
C11S BrS 1.898(3) .
N3S C12S 1.331(3) .
C12S H12A 0.9300 .
Cu2 O6 1.9135(17) .
Cu2 O6 1.9135(17) 2_665
Cu2 O5 1.9225(17) 2_665
Cu2 O5 1.9225(17) .
O5 C12 1.255(3) .
C11 F15 1.270(14) .
C11 F14 1.272(17) .
C11 F13 1.273(14) .
C11 F15A 1.353(15) .
C11 F14A 1.361(16) .
C11 F13A 1.380(13) .
C11 C12 1.530(4) .
C12 C13 1.371(4) .
C13 C14 1.376(4) .
C13 H13A 0.9300 .
C14 O6 1.251(3) .
C14 C15 1.527(4) .
C15 F18A 1.25(3) .
C15 F17A 1.270(17) .
C15 F16 1.30(2) .
C15 F16A 1.323(19) .
C15 F18 1.37(3) .
C15 F17 1.393(18) .
